data_1527171
loop_
_publ_author_name
'Borensztajn, J.'

_publ_section_title
;
 Structure cristallines de la metavariscite et de la metastrengite
;
_journal_name_full
;
Bulletin de la Societe Francaise de Mineralogie et de Cristallographie 
(72,1949-100,1977)
;
_journal_page_first 428
_journal_page_last 438
_journal_volume 89
_journal_year 1966
_chemical_formula_sum 'Fe H4 O6 P'
_chemical_name_systematic 'Fe (P O4) (H2 O)2'
_space_group_IT_number 14
_symmetry_space_group_name_Hall '-P 2yn'
_symmetry_space_group_name_H-M 'P 1 21/n 1'
_cell_angle_alpha 90
_cell_angle_beta 90.6
_cell_angle_gamma 90
_cell_formula_units_Z 4
_cell_length_a 5.32
_cell_length_b 9.75
_cell_length_c 8.65
_cell_volume 448.651
_citation_journal_id_ASTM BUFCAE
_cod_data_source_file Borensztajn_BUFCAE_1966_1691.cif
_cod_data_source_block H4Fe1O6P1
_cod_original_cell_volume 448.6509
_cod_original_sg_symbol_Hall '-P 2ybc (x-z,y,z)'
_cod_original_formula_sum 'H4 Fe1 O6 P1'
_cod_database_code 1527171

loop_
_symmetry_equiv_pos_as_xyz
x,y,z
-x+1/2,y+1/2,-z+1/2
-x,-y,-z
x-1/2,-y-1/2,z-1/2

loop_
_atom_site_label
_atom_site_type_symbol
_atom_site_fract_x
_atom_site_fract_y
_atom_site_fract_z
_atom_site_occupancy
_atom_site_U_iso_or_equiv
O2 O-2 -0.409 -0.274 0.47 1 0.0
O6 O-2 0.087 -0.132 0.431 1 0.0
Fe1 Fe+3 0.4075 0.3254 0.3086 1 0.0
O1 O-2 0.338 -0.324 0.232 1 0.0
P1 P+5 -0.412 -0.3514 0.3158 1 0.0
O3 O-2 -0.297 0.21 0.283 1 0.0
O4 O-2 -0.384 0.497 0.333 1 0.0
O5 O-2 0.394 -0.049 0.179 1 0.0
